data_7111151
loop_
_publ_author_name
'Ortiz, Carlos G.'
'Abboud, Khalil A.'
'Cameron, Tom M.'
'Boncella, James M.'

_publ_section_title
;
 The synthesis of Mo(iv) arene complexes by the hydrogenation of Mo(iv)
 olefin complexes
;
_journal_issue 3
_journal_name_full 'Chemical Communications'
_journal_page_first 247
_journal_paper_doi 10.1039/b007812n
_journal_year 2001
_chemical_formula_sum 'C26 H37 Mo N3 Si2'
_chemical_formula_weight 543.71
_chemical_name_systematic
; 
 ? 
;
_space_group_IT_number 2
_symmetry_cell_setting triclinic
_symmetry_space_group_name_Hall '-P 1'
_symmetry_space_group_name_H-M 'P -1'
_atom_sites_solution_hydrogens geom
_atom_sites_solution_primary direct
_atom_sites_solution_secondary difmap
_audit_creation_method SHELXL-97
_cell_angle_alpha 87.784(1)
_cell_angle_beta 76.796(1)
_cell_angle_gamma 64.068(1)
_cell_formula_units_Z 2
_cell_length_a 9.2793(6)
_cell_length_b 10.5045(7)
_cell_length_c 15.466(1)
_cell_measurement_temperature 173(2)
_cell_volume 1316.68(15)
_computing_cell_refinement 'Bruker SMART'
_computing_data_collection 'Bruker SMART'
_computing_data_reduction 'Bruker SHELXTL'
_computing_molecular_graphics 'Bruker SHELXTL'
_computing_publication_material 'Bruker SHELXTL'
_computing_structure_refinement 'SHELXL-97 (Sheldrick, 1997)'
_computing_structure_solution 'SHELXS-97 (Sheldrick, 1990)'
_diffrn_ambient_temperature 173(2)
_diffrn_measured_fraction_theta_full 0.978
_diffrn_measured_fraction_theta_max 0.978
_diffrn_measurement_device_type 'CCD area detector'
_diffrn_measurement_method 'phi and omega scans'
_diffrn_radiation_monochromator graphite
_diffrn_radiation_source 'normal-focus sealed tube'
_diffrn_radiation_type MoK\a
_diffrn_radiation_wavelength 0.71073
_diffrn_reflns_av_R_equivalents 0.0403
_diffrn_reflns_av_sigmaI/netI 0.1063
_diffrn_reflns_limit_h_max 12
_diffrn_reflns_limit_h_min -11
_diffrn_reflns_limit_k_max 13
_diffrn_reflns_limit_k_min -13
_diffrn_reflns_limit_l_max 20
_diffrn_reflns_limit_l_min -17
_diffrn_reflns_number 9045
_diffrn_reflns_theta_full 27.50
_diffrn_reflns_theta_max 27.50
_diffrn_reflns_theta_min 1.36
_exptl_absorpt_coefficient_mu 0.608
_exptl_absorpt_correction_T_max 0.9518
_exptl_absorpt_correction_T_min 0.8398
_exptl_absorpt_correction_type integration
_exptl_crystal_colour Green
_exptl_crystal_density_diffrn 1.371
_exptl_crystal_density_method 'not measured'
_exptl_crystal_description Needles
_exptl_crystal_F_000 568
_exptl_crystal_size_max 0.25
_exptl_crystal_size_mid 0.10
_exptl_crystal_size_min 0.09
_refine_diff_density_max 0.623
_refine_diff_density_min -0.972
_refine_diff_density_rms 0.106
_refine_ls_extinction_method none
_refine_ls_goodness_of_fit_ref 0.905
_refine_ls_hydrogen_treatment mixed
_refine_ls_matrix_type full
_refine_ls_number_parameters 297
_refine_ls_number_reflns 5910
_refine_ls_number_restraints 0
_refine_ls_restrained_S_all 0.905
_refine_ls_R_factor_all 0.0737
_refine_ls_R_factor_gt 0.0452
_refine_ls_shift/su_max 0.001
_refine_ls_shift/su_mean 0.000
_refine_ls_structure_factor_coef Fsqd
_refine_ls_weighting_details 'calc w=1/[\s^2^(Fo^2^)+(0.0370P)^2^+0.0000P] where P=(Fo^2^+2Fc^2^)/3'
_refine_ls_weighting_scheme calc
_refine_ls_wR_factor_gt 0.0952
_refine_ls_wR_factor_ref 0.1020
_reflns_number_gt 4124
_reflns_number_total 5910
_reflns_threshold_expression >2sigma(I)
_cod_data_source_file b007812nsup1.cif
_cod_data_source_block 2d
_cod_depositor_comments
;
The following automatic conversions were performed:

'_symmetry_cell_setting' value 'Triclinic' changed to 'triclinic'
according to /home/saulius/struct/CIF-dictionaries/cif_core.dic
dictionary named 'cif_core.dic' version 2.4.2 from 2011-04-26.

Automatic conversion script
Id: cif_fix_values 1891 2012-01-12 08:04:46Z andrius 
;
_cod_original_cell_volume 1316.7(2)
_cod_original_sg_symbol_H-M P-1
_cod_database_code 7111151

loop_
_symmetry_equiv_pos_as_xyz
'x, y, z'
'-x, -y, -z'

loop_
_atom_site_label
_atom_site_type_symbol
_atom_site_fract_x
_atom_site_fract_y
_atom_site_fract_z
_atom_site_U_iso_or_equiv
_atom_site_adp_type
_atom_site_occupancy
_atom_site_symmetry_multiplicity
_atom_site_calc_flag
_atom_site_refinement_flags
Mo Mo 1.08713(4) 0.33587(3) -0.24003(2) 0.01914(10) Uani 1 1 d .
Si1 Si 1.15648(13) 0.04251(11) -0.36104(7) 0.0231(2) Uani 1 1 d .
Si2 Si 0.71304(13) 0.60053(11) -0.15067(7) 0.0258(2) Uani 1 1 d .
N1 N 1.1011(4) 0.2435(3) -0.14244(19) 0.0203(6) Uani 1 1 d .
N2 N 1.0343(4) 0.2218(3) -0.32401(18) 0.0190(6) Uani 1 1 d .
N3 N 0.8368(4) 0.4582(3) -0.22952(19) 0.0197(6) Uani 1 1 d .
C1 C 1.1152(5) 0.1691(4) -0.0663(2) 0.0225(8) Uani 1 1 d .
C2 C 1.2683(5) 0.0665(4) -0.0577(3) 0.0292(9) Uani 1 1 d .
H2A H 1.3634 0.0468 -0.1043 0.035 Uiso 1 1 calc R
C3 C 1.2829(6) -0.0075(4) 0.0190(3) 0.0345(10) Uani 1 1 d .
H3A H 1.3880 -0.0777 0.0241 0.041 Uiso 1 1 calc R
C4 C 1.1484(6) 0.0196(5) 0.0866(3) 0.0408(11) Uani 1 1 d .
H4A H 1.1596 -0.0305 0.1390 0.049 Uiso 1 1 calc R
C5 C 0.9950(6) 0.1208(5) 0.0786(3) 0.0395(11) Uani 1 1 d .
H5A H 0.9010 0.1381 0.1256 0.047 Uiso 1 1 calc R
C6 C 0.9755(5) 0.1973(4) 0.0036(3) 0.0296(9) Uani 1 1 d .
H6A H 0.8699 0.2676 -0.0006 0.036 Uiso 1 1 calc R
C7 C 0.8848(4) 0.2970(4) -0.3486(2) 0.0189(7) Uani 1 1 d .
C8 C 0.7768(4) 0.4249(4) -0.2966(2) 0.0188(7) Uani 1 1 d .
C9 C 0.6235(5) 0.5096(4) -0.3158(2) 0.0252(8) Uani 1 1 d .
H9A H 0.5510 0.5957 -0.2808 0.030 Uiso 1 1 calc R
C10 C 0.5757(5) 0.4696(4) -0.3853(3) 0.0281(9) Uani 1 1 d .
H10A H 0.4711 0.5270 -0.3973 0.034 Uiso 1 1 calc R
C11 C 0.6835(5) 0.3448(4) -0.4365(3) 0.0269(9) Uani 1 1 d .
H11A H 0.6531 0.3171 -0.4846 0.032 Uiso 1 1 calc R
C12 C 0.8353(5) 0.2598(4) -0.4183(2) 0.0248(8) Uani 1 1 d .
H12A H 0.9071 0.1744 -0.4542 0.030 Uiso 1 1 calc R
C13 C 1.0292(5) -0.0590(4) -0.3430(3) 0.0317(9) Uani 1 1 d .
H13A H 0.9837 -0.0576 -0.2791 0.048 Uiso 1 1 calc R
H13B H 1.0987 -0.1573 -0.3672 0.048 Uiso 1 1 calc R
H13C H 0.9388 -0.0149 -0.3733 0.048 Uiso 1 1 calc R
C14 C 1.3184(5) -0.0464(4) -0.2968(3) 0.0363(10) Uani 1 1 d .
H14A H 1.3967 -0.0050 -0.3090 0.054 Uiso 1 1 calc R
H14B H 1.3769 -0.1481 -0.3148 0.054 Uiso 1 1 calc R
H14C H 1.2663 -0.0327 -0.2330 0.054 Uiso 1 1 calc R
C15 C 1.2671(5) 0.0167(5) -0.4807(3) 0.0352(10) Uani 1 1 d .
H15A H 1.1868 0.0611 -0.5173 0.053 Uiso 1 1 calc R
H15B H 1.3295 -0.0850 -0.4983 0.053 Uiso 1 1 calc R
H15C H 1.3429 0.0605 -0.4894 0.053 Uiso 1 1 calc R
C16 C 0.5045(5) 0.6060(5) -0.1042(3) 0.0428(11) Uani 1 1 d .
H16A H 0.4288 0.6630 -0.1409 0.064 Uiso 1 1 calc R
H16B H 0.4619 0.6487 -0.0430 0.064 Uiso 1 1 calc R
H16C H 0.5142 0.5093 -0.1046 0.064 Uiso 1 1 calc R
C17 C 0.8044(5) 0.5852(4) -0.0525(3) 0.0360(10) Uani 1 1 d .
H17A H 0.8269 0.4925 -0.0283 0.054 Uiso 1 1 calc R
H17B H 0.7267 0.6605 -0.0066 0.054 Uiso 1 1 calc R
H17C H 0.9075 0.5944 -0.0711 0.054 Uiso 1 1 calc R
C18 C 0.6838(5) 0.7733(4) -0.2008(3) 0.0382(10) Uani 1 1 d .
H18A H 0.7865 0.7831 -0.2104 0.057 Uiso 1 1 calc R
H18B H 0.5954 0.8520 -0.1604 0.057 Uiso 1 1 calc R
H18C H 0.6542 0.7751 -0.2579 0.057 Uiso 1 1 calc R
C19 C 1.2167(5) 0.4004(4) -0.3858(2) 0.0253(8) Uani 1 1 d .
C20 C 1.3299(5) 0.2861(4) -0.3451(2) 0.0245(8) Uani 1 1 d .
H20A H 1.3958 0.1899 -0.3770 0.029 Uiso 1 1 calc R
C21 C 1.3636(5) 0.3172(4) -0.2654(3) 0.0261(9) Uani 1 1 d .
C22 C 1.2537(5) 0.4429(4) -0.2154(3) 0.0290(9) Uani 1 1 d .
H22A H 1.2617 0.4555 -0.1531 0.035 Uiso 1 1 calc R
C23 C 1.1139(5) 0.5424(4) -0.2443(3) 0.0291(9) Uani 1 1 d .
H23A H 1.0295 0.6285 -0.2054 0.035 Uiso 1 1 calc R
C24 C 1.1115(5) 0.5266(4) -0.3360(3) 0.0270(9) Uani 1 1 d .
H24A H 1.0131 0.5942 -0.3573 0.032 Uiso 1 1 calc R
C25 C 1.2074(5) 0.3767(5) -0.4796(3) 0.0334(10) Uani 1 1 d .
H25A H 1.1393 0.3267 -0.4788 0.050 Uiso 1 1 calc R
H25B H 1.3187 0.3195 -0.5159 0.050 Uiso 1 1 calc R
H25C H 1.1583 0.4684 -0.5051 0.050 Uiso 1 1 calc R
C26 C 1.5106(5) 0.2109(5) -0.2337(3) 0.0322(9) Uani 1 1 d .
H26A H 1.6075 0.2265 -0.2604 0.048 Uiso 1 1 calc R
H26B H 1.5318 0.1146 -0.2515 0.048 Uiso 1 1 calc R
H26C H 1.4878 0.2226 -0.1687 0.048 Uiso 1 1 calc R

loop_
_atom_site_aniso_label
_atom_site_aniso_U_11
_atom_site_aniso_U_22
_atom_site_aniso_U_33
_atom_site_aniso_U_23
_atom_site_aniso_U_13
_atom_site_aniso_U_12
Mo 0.01511(16) 0.02262(17) 0.01985(17) 0.00210(12) -0.00425(12) -0.00843(13)
Si1 0.0199(6) 0.0229(6) 0.0250(6) -0.0010(4) -0.0047(4) -0.0082(5)
Si2 0.0194(6) 0.0242(6) 0.0280(6) -0.0032(4) -0.0044(5) -0.0046(5)
N1 0.0157(16) 0.0208(16) 0.0212(17) 0.0006(12) -0.0036(12) -0.0053(13)
N2 0.0140(15) 0.0245(16) 0.0184(16) 0.0027(12) -0.0037(12) -0.0085(13)
N3 0.0140(15) 0.0206(16) 0.0214(16) -0.0013(12) -0.0024(12) -0.0056(13)
C1 0.024(2) 0.026(2) 0.0186(19) -0.0018(15) -0.0032(15) -0.0125(17)
C2 0.027(2) 0.034(2) 0.028(2) 0.0028(17) -0.0068(17) -0.0144(19)
C3 0.040(3) 0.036(2) 0.032(2) 0.0103(18) -0.017(2) -0.017(2)
C4 0.059(3) 0.044(3) 0.023(2) 0.0104(19) -0.011(2) -0.026(3)
C5 0.049(3) 0.042(3) 0.027(2) 0.0008(19) 0.003(2) -0.027(2)
C6 0.024(2) 0.031(2) 0.031(2) -0.0007(17) 0.0008(17) -0.0118(19)
C7 0.0154(18) 0.0242(19) 0.0191(19) 0.0073(14) -0.0033(14) -0.0112(16)
C8 0.0177(19) 0.0226(19) 0.0183(19) 0.0054(14) -0.0028(14) -0.0119(16)
C9 0.022(2) 0.026(2) 0.028(2) 0.0088(16) -0.0053(16) -0.0119(18)
C10 0.019(2) 0.039(2) 0.034(2) 0.0157(18) -0.0141(17) -0.0172(19)
C11 0.030(2) 0.035(2) 0.025(2) 0.0084(17) -0.0125(17) -0.020(2)
C12 0.024(2) 0.027(2) 0.025(2) 0.0016(16) -0.0047(16) -0.0123(18)
C13 0.040(3) 0.030(2) 0.028(2) -0.0003(17) -0.0043(19) -0.020(2)
C14 0.038(3) 0.024(2) 0.047(3) 0.0015(18) -0.017(2) -0.010(2)
C15 0.030(2) 0.040(3) 0.034(2) -0.0038(19) -0.0003(19) -0.016(2)
C16 0.027(2) 0.053(3) 0.038(3) -0.007(2) 0.004(2) -0.013(2)
C17 0.035(3) 0.036(2) 0.031(2) -0.0097(18) -0.0094(19) -0.008(2)
C18 0.031(2) 0.027(2) 0.051(3) -0.0008(19) -0.012(2) -0.007(2)
C19 0.021(2) 0.034(2) 0.024(2) 0.0098(16) -0.0031(16) -0.0163(18)
C20 0.020(2) 0.030(2) 0.025(2) 0.0091(16) -0.0041(16) -0.0142(17)
C21 0.017(2) 0.035(2) 0.030(2) 0.0129(17) -0.0068(16) -0.0145(18)
C22 0.024(2) 0.037(2) 0.034(2) 0.0034(18) -0.0104(18) -0.019(2)
C23 0.026(2) 0.030(2) 0.038(2) 0.0030(17) -0.0077(18) -0.0184(19)
C24 0.022(2) 0.026(2) 0.037(2) 0.0106(17) -0.0098(18) -0.0136(18)
C25 0.032(2) 0.042(3) 0.028(2) 0.0138(18) -0.0087(18) -0.019(2)
C26 0.024(2) 0.042(3) 0.036(2) 0.0099(19) -0.0136(18) -0.017(2)

loop_
_atom_type_symbol
_atom_type_description
_atom_type_scat_dispersion_real
_atom_type_scat_dispersion_imag
_atom_type_scat_source
C C 0.0033 0.0016 'International Tables Vol C Tables 4.2.6.8 and 6.1.1.4'
H H 0.0000 0.0000 'International Tables Vol C Tables 4.2.6.8 and 6.1.1.4'
N N 0.0061 0.0033 'International Tables Vol C Tables 4.2.6.8 and 6.1.1.4'
Si Si 0.0817 0.0704 'International Tables Vol C Tables 4.2.6.8 and 6.1.1.4'
Mo Mo -1.6832 0.6857 'International Tables Vol C Tables 4.2.6.8 and 6.1.1.4'

loop_
_geom_angle_atom_site_label_1
_geom_angle_atom_site_label_2
_geom_angle_atom_site_label_3
_geom_angle
N1 Mo N2 105.08(12)
N1 Mo N3 105.40(12)
N2 Mo N3 77.53(11)
N1 Mo C23 118.85(14)
N2 Mo C23 135.97(12)
N3 Mo C23 87.70(13)
N1 Mo C20 117.49(13)
N2 Mo C20 87.85(12)
N3 Mo C20 136.97(12)
C23 Mo C20 75.19(14)
N1 Mo C22 94.29(13)
N2 Mo C22 149.41(13)
N3 Mo C22 120.21(13)
C23 Mo C22 35.47(13)
C20 Mo C22 62.02(14)
N1 Mo C21 93.96(12)
N2 Mo C21 119.89(13)
N3 Mo C21 149.85(12)
C23 Mo C21 62.54(14)
C20 Mo C21 34.79(12)
C22 Mo C21 33.61(13)
N1 Mo C24 152.93(13)
N2 Mo C24 101.84(12)
N3 Mo C24 82.99(12)
C23 Mo C24 34.60(13)
C20 Mo C24 60.53(13)
C22 Mo C24 60.09(13)
C21 Mo C24 69.89(12)
N1 Mo C19 151.68(13)
N2 Mo C19 82.08(11)
N3 Mo C19 102.89(12)
C23 Mo C19 60.96(14)
C20 Mo C19 34.42(12)
C22 Mo C19 70.13(13)
C21 Mo C19 59.81(12)
C24 Mo C19 31.90(12)
N2 Si1 C15 113.05(17)
N2 Si1 C14 111.48(16)
C15 Si1 C14 106.4(2)
N2 Si1 C13 111.01(17)
C15 Si1 C13 108.96(18)
C14 Si1 C13 105.53(19)
N3 Si2 C17 111.40(17)
N3 Si2 C18 110.72(18)
C17 Si2 C18 109.0(2)
N3 Si2 C16 111.61(17)
C17 Si2 C16 105.4(2)
C18 Si2 C16 108.5(2)
C1 N1 Mo 178.9(3)
C7 N2 Si1 119.7(2)
C7 N2 Mo 114.8(2)
Si1 N2 Mo 125.39(15)
C8 N3 Si2 122.0(2)
C8 N3 Mo 114.2(2)
Si2 N3 Mo 123.61(15)
N1 C1 C2 120.2(3)
N1 C1 C6 120.6(3)
C2 C1 C6 119.1(3)
C1 C2 C3 120.3(4)
C4 C3 C2 120.7(4)
C3 C4 C5 119.5(4)
C4 C5 C6 121.4(4)
C5 C6 C1 118.8(4)
C12 C7 N2 126.9(3)
C12 C7 C8 118.4(3)
N2 C7 C8 114.6(3)
C9 C8 N3 125.1(3)
C9 C8 C7 119.5(3)
N3 C8 C7 115.4(3)
C10 C9 C8 121.2(4)
C11 C10 C9 118.8(3)
C10 C11 C12 120.7(3)
C11 C12 C7 121.4(4)
C24 C19 C20 119.1(4)
C24 C19 C25 121.3(3)
C20 C19 C25 119.5(4)
C24 C19 Mo 73.5(2)
C20 C19 Mo 64.95(19)
C25 C19 Mo 130.6(2)
C21 C20 C19 118.9(4)
C21 C20 Mo 76.9(2)
C19 C20 Mo 80.6(2)
C22 C21 C20 118.6(3)
C22 C21 C26 121.0(4)
C20 C21 C26 120.3(4)
C22 C21 Mo 71.1(2)
C20 C21 Mo 68.3(2)
C26 C21 Mo 129.6(2)
C21 C22 C23 121.3(4)
C21 C22 Mo 75.3(2)
C23 C22 Mo 69.0(2)
C22 C23 C24 117.4(4)
C22 C23 Mo 75.5(2)
C24 C23 Mo 81.1(2)
C19 C24 C23 120.2(3)
C19 C24 Mo 74.6(2)
C23 C24 Mo 64.31(19)

loop_
_geom_bond_atom_site_label_1
_geom_bond_atom_site_label_2
_geom_bond_distance
Mo N1 1.761(3)
Mo N2 2.071(3)
Mo N3 2.075(3)
Mo C23 2.286(4)
Mo C20 2.313(4)
Mo C22 2.371(4)
Mo C21 2.425(4)
Mo C24 2.506(4)
Mo C19 2.519(3)
Si1 N2 1.755(3)
Si1 C15 1.866(4)
Si1 C14 1.870(4)
Si1 C13 1.881(4)
Si2 N3 1.744(3)
Si2 C17 1.871(4)
Si2 C18 1.878(4)
Si2 C16 1.880(4)
N1 C1 1.387(4)
N2 C7 1.397(4)
N3 C8 1.404(4)
C1 C2 1.391(5)
C1 C6 1.409(5)
C2 C3 1.391(5)
C3 C4 1.360(6)
C4 C5 1.385(6)
C5 C6 1.386(6)
C7 C12 1.395(5)
C7 C8 1.412(5)
C8 C9 1.403(5)
C9 C10 1.393(5)
C10 C11 1.385(6)
C11 C12 1.386(5)
C19 C24 1.381(5)
C19 C20 1.444(5)
C19 C25 1.509(5)
C20 C21 1.420(5)
C21 C22 1.387(6)
C21 C26 1.510(5)
C22 C23 1.421(5)
C23 C24 1.441(5)

loop_
_geom_torsion_atom_site_label_1
_geom_torsion_atom_site_label_2
_geom_torsion_atom_site_label_3
_geom_torsion_atom_site_label_4
_geom_torsion
N2 Mo N1 C1 86(14)
N3 Mo N1 C1 167(14)
C23 Mo N1 C1 -97(14)
C20 Mo N1 C1 -9(14)
C22 Mo N1 C1 -70(14)
C21 Mo N1 C1 -36(14)
C24 Mo N1 C1 -88(14)
C19 Mo N1 C1 -15(14)
C15 Si1 N2 C7 75.1(3)
C14 Si1 N2 C7 -165.0(3)
C13 Si1 N2 C7 -47.7(3)
C15 Si1 N2 Mo -107.5(2)
C14 Si1 N2 Mo 12.3(3)
C13 Si1 N2 Mo 129.66(19)
N1 Mo N2 C7 119.0(2)
N3 Mo N2 C7 16.2(2)
C23 Mo N2 C7 -57.1(3)
C20 Mo N2 C7 -123.1(2)
C22 Mo N2 C7 -113.5(3)
C21 Mo N2 C7 -137.3(2)
C24 Mo N2 C7 -63.8(2)
C19 Mo N2 C7 -89.0(2)
N1 Mo N2 Si1 -58.4(2)
N3 Mo N2 Si1 -161.3(2)
C23 Mo N2 Si1 125.5(2)
C20 Mo N2 Si1 59.47(19)
C22 Mo N2 Si1 69.0(3)
C21 Mo N2 Si1 45.3(2)
C24 Mo N2 Si1 118.74(19)
C19 Mo N2 Si1 93.56(19)
C17 Si2 N3 C8 162.8(3)
C18 Si2 N3 C8 -75.8(3)
C16 Si2 N3 C8 45.3(3)
C17 Si2 N3 Mo -22.9(2)
C18 Si2 N3 Mo 98.6(2)
C16 Si2 N3 Mo -140.4(2)
N1 Mo N3 C8 -117.8(2)
N2 Mo N3 C8 -15.4(2)
C23 Mo N3 C8 122.8(2)
C20 Mo N3 C8 57.5(3)
C22 Mo N3 C8 137.7(2)
C21 Mo N3 C8 114.1(3)
C24 Mo N3 C8 88.4(2)
C19 Mo N3 C8 63.3(2)
N1 Mo N3 Si2 67.4(2)
N2 Mo N3 Si2 169.9(2)
C23 Mo N3 Si2 -51.90(19)
C20 Mo N3 Si2 -117.2(2)
C22 Mo N3 Si2 -37.1(2)
C21 Mo N3 Si2 -60.7(3)
C24 Mo N3 Si2 -86.30(19)
C19 Mo N3 Si2 -111.39(18)
Mo N1 C1 C2 7(14)
Mo N1 C1 C6 -174(100)
N1 C1 C2 C3 179.5(3)
C6 C1 C2 C3 0.2(5)
C1 C2 C3 C4 -0.3(6)
C2 C3 C4 C5 0.8(6)
C3 C4 C5 C6 -1.2(6)
C4 C5 C6 C1 1.1(6)
N1 C1 C6 C5 -179.9(4)
C2 C1 C6 C5 -0.6(5)
Si1 N2 C7 C12 -18.0(5)
Mo N2 C7 C12 164.4(3)
Si1 N2 C7 C8 163.2(2)
Mo N2 C7 C8 -14.4(3)
Si2 N3 C8 C9 9.1(5)
Mo N3 C8 C9 -165.7(3)
Si2 N3 C8 C7 -172.6(2)
Mo N3 C8 C7 12.6(4)
C12 C7 C8 C9 0.5(5)
N2 C7 C8 C9 179.5(3)
C12 C7 C8 N3 -177.9(3)
N2 C7 C8 N3 1.1(4)
N3 C8 C9 C10 178.3(3)
C7 C8 C9 C10 0.1(5)
C8 C9 C10 C11 -0.8(5)
C9 C10 C11 C12 0.9(5)
C10 C11 C12 C7 -0.3(5)
N2 C7 C12 C11 -179.3(3)
C8 C7 C12 C11 -0.5(5)
N1 Mo C19 C24 -124.8(3)
N2 Mo C19 C24 128.0(2)
N3 Mo C19 C24 52.8(2)
C23 Mo C19 C24 -27.2(2)
C20 Mo C19 C24 -134.2(3)
C22 Mo C19 C24 -65.0(2)
C21 Mo C19 C24 -100.5(2)
N1 Mo C19 C20 9.4(4)
N2 Mo C19 C20 -97.8(2)
N3 Mo C19 C20 -173.0(2)
C23 Mo C19 C20 107.0(2)
C22 Mo C19 C20 69.2(2)
C21 Mo C19 C20 33.7(2)
C24 Mo C19 C20 134.2(3)
N1 Mo C19 C25 117.8(4)
N2 Mo C19 C25 10.6(3)
N3 Mo C19 C25 -64.6(4)
C23 Mo C19 C25 -144.5(4)
C20 Mo C19 C25 108.4(4)
C22 Mo C19 C25 177.6(4)
C21 Mo C19 C25 142.1(4)
C24 Mo C19 C25 -117.4(4)
C24 C19 C20 C21 -17.4(5)
C25 C19 C20 C21 166.6(3)
Mo C19 C20 C21 -69.3(3)
C24 C19 C20 Mo 51.9(3)
C25 C19 C20 Mo -124.1(3)
N1 Mo C20 C21 -52.2(3)
N2 Mo C20 C21 -158.1(2)
N3 Mo C20 C21 132.8(2)
C23 Mo C20 C21 62.9(2)
C22 Mo C20 C21 27.3(2)
C24 Mo C20 C21 97.0(2)
C19 Mo C20 C21 122.8(3)
N1 Mo C20 C19 -175.0(2)
N2 Mo C20 C19 79.1(2)
N3 Mo C20 C19 10.0(3)
C23 Mo C20 C19 -59.8(2)
C22 Mo C20 C19 -95.4(2)
C21 Mo C20 C19 -122.8(3)
C24 Mo C20 C19 -25.8(2)
C19 C20 C21 C22 19.2(5)
Mo C20 C21 C22 -52.2(3)
C19 C20 C21 C26 -164.4(3)
Mo C20 C21 C26 124.2(3)
C19 C20 C21 Mo 71.4(3)
N1 Mo C21 C22 -91.8(2)
N2 Mo C21 C22 158.3(2)
N3 Mo C21 C22 38.7(4)
C23 Mo C21 C22 28.8(2)
C20 Mo C21 C22 132.9(3)
C24 Mo C21 C22 65.9(2)
C19 Mo C21 C22 99.5(3)
N1 Mo C21 C20 135.3(2)
N2 Mo C21 C20 25.4(2)
N3 Mo C21 C20 -94.2(3)
C23 Mo C21 C20 -104.1(2)
C22 Mo C21 C20 -132.9(3)
C24 Mo C21 C20 -67.0(2)
C19 Mo C21 C20 -33.4(2)
N1 Mo C21 C26 23.3(4)
N2 Mo C21 C26 -86.6(4)
N3 Mo C21 C26 153.8(3)
C23 Mo C21 C26 143.9(4)
C20 Mo C21 C26 -112.0(5)
C22 Mo C21 C26 115.1(5)
C24 Mo C21 C26 -179.0(4)
C19 Mo C21 C26 -145.4(4)
C20 C21 C22 C23 -2.7(5)
C26 C21 C22 C23 -179.1(3)
Mo C21 C22 C23 -53.6(3)
C20 C21 C22 Mo 50.9(3)
C26 C21 C22 Mo -125.5(3)
N1 Mo C22 C21 90.7(2)
N2 Mo C22 C21 -39.1(4)
N3 Mo C22 C21 -158.7(2)
C23 Mo C22 C21 -132.5(4)
C20 Mo C22 C21 -28.3(2)
C24 Mo C22 C21 -98.6(3)
C19 Mo C22 C21 -65.0(2)
N1 Mo C22 C23 -136.8(2)
N2 Mo C22 C23 93.5(3)
N3 Mo C22 C23 -26.2(3)
C20 Mo C22 C23 104.3(3)
C21 Mo C22 C23 132.5(4)
C24 Mo C22 C23 34.0(2)
C19 Mo C22 C23 67.5(2)
C21 C22 C23 C24 -15.2(5)
Mo C22 C23 C24 -71.7(3)
C21 C22 C23 Mo 56.5(3)
N1 Mo C23 C22 51.3(3)
N2 Mo C23 C22 -133.0(2)
N3 Mo C23 C22 157.6(2)
C20 Mo C23 C22 -62.3(2)
C21 Mo C23 C22 -27.4(2)
C24 Mo C23 C22 -121.4(3)
C19 Mo C23 C22 -96.3(3)
N1 Mo C23 C24 172.7(2)
N2 Mo C23 C24 -11.6(3)
N3 Mo C23 C24 -81.0(2)
C20 Mo C23 C24 59.1(2)
C22 Mo C23 C24 121.4(3)
C21 Mo C23 C24 94.1(2)
C19 Mo C23 C24 25.2(2)
C20 C19 C24 C23 -0.9(5)
C25 C19 C24 C23 175.0(3)
Mo C19 C24 C23 47.1(3)
C20 C19 C24 Mo -48.0(3)
C25 C19 C24 Mo 127.9(3)
C22 C23 C24 C19 16.9(5)
Mo C23 C24 C19 -51.6(3)
C22 C23 C24 Mo 68.5(3)
N1 Mo C24 C19 121.1(3)
N2 Mo C24 C19 -52.9(2)
N3 Mo C24 C19 -128.5(2)
C23 Mo C24 C19 135.3(3)
C20 Mo C24 C19 27.7(2)
C22 Mo C24 C19 100.5(3)
C21 Mo C24 C19 64.8(2)
N1 Mo C24 C23 -14.2(4)
N2 Mo C24 C23 171.8(2)
N3 Mo C24 C23 96.1(2)
C20 Mo C24 C23 -107.6(3)
C22 Mo C24 C23 -34.8(2)
C21 Mo C24 C23 -70.5(2)
C19 Mo C24 C23 -135.3(3)
